data_1557187
loop_
_publ_author_name
'Liu, Tingting'
'Wu, Haibo'
'Zhang, Jing'
'Deng, Wenjie'
'Yang, Luowenlei'

_publ_section_title
;
 Modified Eremophilanes from Parasenecio hastatus and Their
 Neuroprotective Activities
;
_journal_name_full 'Journal of Natural Products'
_journal_paper_doi 10.1021/acs.jnatprod.9b00217
_journal_year 2020
_chemical_formula_moiety 'C15 H14 O5, H2 O'
_chemical_formula_sum 'C15 H16 O6'
_chemical_formula_weight 292.28
_space_group_crystal_system monoclinic
_space_group_IT_number 14
_space_group_name_Hall '-P 2ybc'
_space_group_name_H-M_alt 'P 1 21/c 1'
_atom_sites_solution_hydrogens geom
_atom_sites_solution_primary direct
_atom_sites_solution_secondary difmap
_audit_creation_date 2018-01-12
_audit_creation_method
;
  Olex2 1.1
  (compiled 2011.02.15 svn.r1672, GUI svn.r3494)
;
_cell_angle_alpha 90.00
_cell_angle_beta 96.612(2)
_cell_angle_gamma 90.00
_cell_formula_units_Z 4
_cell_length_a 6.20271(18)
_cell_length_b 12.9748(4)
_cell_length_c 17.3444(4)
_cell_measurement_reflns_used 5667
_cell_measurement_temperature 108.00(14)
_cell_measurement_theta_max 71.0050
_cell_measurement_theta_min 6.1600
_cell_volume 1386.57(7)
_computing_cell_refinement
;
CrysAlisPro, Agilent Technologies,
Version 1.171.37.35 (release 13-08-2014 CrysAlis171 .NET)
(compiled Aug 13 2014,18:06:01)
;
_computing_data_collection
;
CrysAlisPro, Agilent Technologies,
Version 1.171.37.35 (release 13-08-2014 CrysAlis171 .NET)
(compiled Aug 13 2014,18:06:01)
;
_computing_data_reduction
;
CrysAlisPro, Agilent Technologies,
Version 1.171.37.35 (release 13-08-2014 CrysAlis171 .NET)
(compiled Aug 13 2014,18:06:01)
;
_computing_molecular_graphics
;
O. V. Dolomanov, L. J. Bourhis, R. J. Gildea, J. A. K. Howard and H. Puschmann,
OLEX2: a complete structure solution, refinement and analysis program.
J. Appl. Cryst. (2009). 42, 339-341.
;
_computing_publication_material
;
O. V. Dolomanov, L. J. Bourhis, R. J. Gildea, J. A. K. Howard and H. Puschmann,
OLEX2: a complete structure solution, refinement and analysis program.
J. Appl. Cryst. (2009). 42, 339-341.
;
_computing_structure_refinement 'SHELXL-97 (Sheldrick, 1997)'
_computing_structure_solution 'A short history of SHELX (Sheldrick, 2007)/Bruker'
_diffrn_ambient_environment N~2~
_diffrn_ambient_temperature 108.00(14)
_diffrn_detector 'CCD plate'
_diffrn_detector_area_resol_mean 16.0971
_diffrn_detector_type Eos
_diffrn_measured_fraction_theta_full 0.9985
_diffrn_measured_fraction_theta_max 0.9894
_diffrn_measurement_details
;
#__ type_ start__ end____ width___ exp.time_
  1 omega   28.00   97.00   1.0000    1.0000
omega____ theta____ kappa____ phi______ frames
    -       36.7919   37.0000    0.0000 69

#__ type_ start__ end____ width___ exp.time_
  2 omega   63.00   88.00   1.0000    1.0000
omega____ theta____ kappa____ phi______ frames
    -       36.7919   37.0000   30.0000 25

#__ type_ start__ end____ width___ exp.time_
  3 omega   50.00   76.00   1.0000    1.0000
omega____ theta____ kappa____ phi______ frames
    -       36.7919   19.0000  -30.0000 26

#__ type_ start__ end____ width___ exp.time_
  4 omega   67.00   92.00   1.0000    1.0000
omega____ theta____ kappa____ phi______ frames
    -       36.7919   37.0000  -60.0000 25

#__ type_ start__ end____ width___ exp.time_
  5 omega   91.00  117.00   1.0000    1.8000
omega____ theta____ kappa____ phi______ frames
    -      108.0000   45.0000    0.0000 26

#__ type_ start__ end____ width___ exp.time_
  6 omega   95.00  140.00   1.0000    1.8000
omega____ theta____ kappa____ phi______ frames
    -      108.0000   45.0000  -30.0000 45

#__ type_ start__ end____ width___ exp.time_
  7 omega  115.00  176.00   1.0000    1.8000
omega____ theta____ kappa____ phi______ frames
    -      108.0000   77.0000  -30.0000 61

#__ type_ start__ end____ width___ exp.time_
  8 omega  139.00  165.00   1.0000    1.8000
omega____ theta____ kappa____ phi______ frames
    -      108.0000   77.0000 -120.0000 26

#__ type_ start__ end____ width___ exp.time_
  9 omega  129.00  176.00   1.0000    1.8000
omega____ theta____ kappa____ phi______ frames
    -      108.0000   77.0000  -90.0000 47

#__ type_ start__ end____ width___ exp.time_
 10 omega  117.00  176.00   1.0000    1.8000
omega____ theta____ kappa____ phi______ frames
    -      108.0000   77.0000   30.0000 59

#__ type_ start__ end____ width___ exp.time_
 11 omega   97.00  123.00   1.0000    1.8000
omega____ theta____ kappa____ phi______ frames
    -      108.0000   45.0000  -60.0000 26

#__ type_ start__ end____ width___ exp.time_
 12 omega   94.00  122.00   1.0000    1.8000
omega____ theta____ kappa____ phi______ frames
    -      108.0000   61.0000  -90.0000 28

#__ type_ start__ end____ width___ exp.time_
 13 omega   94.00  120.00   1.0000    1.8000
omega____ theta____ kappa____ phi______ frames
    -      108.0000   45.0000  -90.0000 26

#__ type_ start__ end____ width___ exp.time_
 14 omega   87.00  120.00   1.0000    1.8000
omega____ theta____ kappa____ phi______ frames
    -      108.0000   30.0000  -60.0000 33

#__ type_ start__ end____ width___ exp.time_
 15 omega   89.00  115.00   1.0000    1.8000
omega____ theta____ kappa____ phi______ frames
    -      108.0000   30.0000    0.0000 26

#__ type_ start__ end____ width___ exp.time_
 16 omega   93.00  119.00   1.0000    1.8000
omega____ theta____ kappa____ phi______ frames
    -      108.0000   61.0000    0.0000 26

#__ type_ start__ end____ width___ exp.time_
 17 omega   91.00  117.00   1.0000    1.8000
omega____ theta____ kappa____ phi______ frames
    -      108.0000   61.0000  -30.0000 26

#__ type_ start__ end____ width___ exp.time_
 18 omega   90.00  122.00   1.0000    1.8000
omega____ theta____ kappa____ phi______ frames
    -      108.0000   61.0000  -60.0000 32

#__ type_ start__ end____ width___ exp.time_
 19 omega   87.00  113.00   1.0000    1.8000
omega____ theta____ kappa____ phi______ frames
    -      108.0000   30.0000  -30.0000 26

#__ type_ start__ end____ width___ exp.time_
 20 omega   81.00  155.00   1.0000    1.8000
omega____ theta____ kappa____ phi______ frames
    -      108.0000   77.0000    0.0000 74

#__ type_ start__ end____ width___ exp.time_
 21 omega  101.00  167.00   1.0000    1.8000
omega____ theta____ kappa____ phi______ frames
    -      108.0000  156.0000 -101.0000 66

#__ type_ start__ end____ width___ exp.time_
 22 omega  106.00  177.00   1.0000    1.8000
omega____ theta____ kappa____ phi______ frames
    -      108.0000  111.0000 -150.0000 71

#__ type_ start__ end____ width___ exp.time_
 23 omega   89.00  114.00   1.0000    1.8000
omega____ theta____ kappa____ phi______ frames
    -      108.0000   30.0000   30.0000 25

#__ type_ start__ end____ width___ exp.time_
 24 omega   81.00  107.00   1.0000    1.8000
omega____ theta____ kappa____ phi______ frames
    -      108.0000   77.0000  -30.0000 26

#__ type_ start__ end____ width___ exp.time_
 25 omega   81.00  107.00   1.0000    1.8000
omega____ theta____ kappa____ phi______ frames
    -      108.0000   77.0000  -60.0000 26

#__ type_ start__ end____ width___ exp.time_
 26 omega   81.00  107.00   1.0000    1.8000
omega____ theta____ kappa____ phi______ frames
    -      108.0000   77.0000  -90.0000 26

#__ type_ start__ end____ width___ exp.time_
 27 omega   81.00  107.00   1.0000    1.8000
omega____ theta____ kappa____ phi______ frames
    -      108.0000   77.0000 -120.0000 26

#__ type_ start__ end____ width___ exp.time_
 28 omega   58.00   83.00   1.0000    1.0000
omega____ theta____ kappa____ phi______ frames
    -       36.7919  178.0000  -60.0000 25

#__ type_ start__ end____ width___ exp.time_
 29 omega   65.00   92.00   1.0000    1.0000
omega____ theta____ kappa____ phi______ frames
    -       36.7919  178.0000   60.0000 27

#__ type_ start__ end____ width___ exp.time_
 30 omega   19.00   44.00   1.0000    1.0000
omega____ theta____ kappa____ phi______ frames
    -       36.7919   77.0000    0.0000 25

#__ type_ start__ end____ width___ exp.time_
 31 omega   18.00  106.00   1.0000    1.0000
omega____ theta____ kappa____ phi______ frames
    -       36.7919   37.0000   60.0000 88

#__ type_ start__ end____ width___ exp.time_
 32 omega   40.00   77.00   1.0000    1.8000
omega____ theta____ kappa____ phi______ frames
    -      108.0000  -30.0000  -90.0000 37

#__ type_ start__ end____ width___ exp.time_
 33 omega   52.00   78.00   1.0000    1.8000
omega____ theta____ kappa____ phi______ frames
    -      108.0000  -45.0000 -120.0000 26

#__ type_ start__ end____ width___ exp.time_
 34 omega   53.00  113.00   1.0000    1.8000
omega____ theta____ kappa____ phi______ frames
    -      108.0000  -61.0000 -120.0000 60

#__ type_ start__ end____ width___ exp.time_
 35 omega   44.00   94.00   1.0000    1.8000
omega____ theta____ kappa____ phi______ frames
    -      108.0000  -94.0000 -180.0000 50

#__ type_ start__ end____ width___ exp.time_
 36 omega   39.00  103.00   1.0000    1.8000
omega____ theta____ kappa____ phi______ frames
    -      108.0000  -94.0000 -120.0000 64

#__ type_ start__ end____ width___ exp.time_
 37 omega   62.00  109.00   1.0000    1.0000
omega____ theta____ kappa____ phi______ frames
    -       36.7919 -178.0000  -90.0000 47

#__ type_ start__ end____ width___ exp.time_
 38 omega   -4.00   75.00   1.0000    1.0000
omega____ theta____ kappa____ phi______ frames
    -       36.7919  -99.0000  120.0000 79

#__ type_ start__ end____ width___ exp.time_
 39 omega   25.00   53.00   1.0000    1.0000
omega____ theta____ kappa____ phi______ frames
    -       36.7919  -19.0000   90.0000 28

#__ type_ start__ end____ width___ exp.time_
 40 omega  -10.00   15.00   1.0000    1.0000
omega____ theta____ kappa____ phi______ frames
    -       36.7919  -19.0000   90.0000 25

#__ type_ start__ end____ width___ exp.time_
 41 omega  -31.00   64.00   1.0000    1.0000
omega____ theta____ kappa____ phi______ frames
    -       36.7919  -77.0000  -90.0000 95

#__ type_ start__ end____ width___ exp.time_
 42 omega  -28.00   24.00   1.0000    1.0000
omega____ theta____ kappa____ phi______ frames
    -       36.7919  -57.0000 -180.0000 52
;
_diffrn_measurement_device 'four-circle diffractometer'
_diffrn_measurement_device_type 'Xcalibur, Eos, Gemini'
_diffrn_measurement_method '\w scans'
_diffrn_orient_matrix_UB_11 0.1792873000
_diffrn_orient_matrix_UB_12 -0.0661208000
_diffrn_orient_matrix_UB_13 0.0446285000
_diffrn_orient_matrix_UB_21 -0.0922122000
_diffrn_orient_matrix_UB_22 0.0246074000
_diffrn_orient_matrix_UB_23 0.0766918000
_diffrn_orient_matrix_UB_31 -0.1477872000
_diffrn_orient_matrix_UB_32 -0.0955205000
_diffrn_orient_matrix_UB_33 -0.0111333000
_diffrn_radiation_monochromator graphite
_diffrn_radiation_probe x-ray
_diffrn_radiation_type 'Cu K\a'
_diffrn_radiation_wavelength 1.54184
_diffrn_reflns_av_R_equivalents 0.0284
_diffrn_reflns_av_unetI/netI 0.0216
_diffrn_reflns_limit_h_max 5
_diffrn_reflns_limit_h_min -7
_diffrn_reflns_limit_k_max 15
_diffrn_reflns_limit_k_min -15
_diffrn_reflns_limit_l_max 21
_diffrn_reflns_limit_l_min -21
_diffrn_reflns_number 11102
_diffrn_reflns_theta_full 71.12
_diffrn_reflns_theta_max 71.12
_diffrn_reflns_theta_min 4.27
_diffrn_source 'Enhance (Cu) X-ray Source'
_exptl_absorpt_coefficient_mu 0.918
_exptl_absorpt_correction_T_max 1.00000
_exptl_absorpt_correction_T_min 0.71604
_exptl_absorpt_correction_type multi-scan
_exptl_absorpt_process_details
;
CrysAlisPro, Agilent Technologies,
Version 1.171.37.35 (release 13-08-2014 CrysAlis171 .NET)
(compiled Aug 13 2014,18:06:01)
Empirical absorption correction using spherical harmonics,
 implemented in SCALE3 ABSPACK scaling algorithm.
;
_exptl_crystal_density_diffrn 1.400
_exptl_crystal_density_method 'not measured'
_exptl_crystal_description
;
;
_exptl_crystal_F_000 616
_exptl_crystal_size_max 0.40
_exptl_crystal_size_mid 0.36
_exptl_crystal_size_min 0.11
_refine_diff_density_max 0.360
_refine_diff_density_min -0.226
_refine_diff_density_rms 0.051
_refine_ls_extinction_coef 0.0047(5)
_refine_ls_extinction_expression Fc^*^=kFc[1+0.001xFc^2^\l^3^/sin(2\q)]^-1/4^
_refine_ls_extinction_method SHELXL
_refine_ls_goodness_of_fit_ref 1.051
_refine_ls_hydrogen_treatment mixed
_refine_ls_matrix_type full
_refine_ls_number_parameters 201
_refine_ls_number_reflns 2669
_refine_ls_number_restraints 3
_refine_ls_restrained_S_all 1.050
_refine_ls_R_factor_all 0.0408
_refine_ls_R_factor_gt 0.0385
_refine_ls_shift/su_max 0.001
_refine_ls_shift/su_mean 0.000
_refine_ls_structure_factor_coef Fsqd
_refine_ls_weighting_details 'calc w=1/[\s^2^(Fo^2^)+(0.0536P)^2^+0.6658P] where P=(Fo^2^+2Fc^2^)/3'
_refine_ls_weighting_scheme calc
_refine_ls_wR_factor_gt 0.0995
_refine_ls_wR_factor_ref 0.1014
_reflns_number_gt 2496
_reflns_number_total 2669
_reflns_threshold_expression >2sigma(I)
_cod_data_source_file np9b00217_si_001.cif
_cod_data_source_block exp_5321
_cod_original_cell_volume 1386.58(6)
_cod_database_code 1557187
_reflns_odcompleteness_completeness 99.85
_reflns_odcompleteness_iscentric 1
_reflns_odcompleteness_theta 66.97

loop_
_space_group_symop_id
_space_group_symop_operation_xyz
1 'x, y, z'
2 '-x, y+1/2, -z+1/2'
3 '-x, -y, -z'
4 'x, -y-1/2, z-1/2'

loop_
_atom_site_label
_atom_site_type_symbol
_atom_site_fract_x
_atom_site_fract_y
_atom_site_fract_z
_atom_site_U_iso_or_equiv
_atom_site_adp_type
_atom_site_occupancy
_atom_site_symmetry_multiplicity
_atom_site_calc_flag
_atom_site_refinement_flags
O2 O 0.29338(15) 0.63781(7) 0.29437(5) 0.0170(2) Uani 1 1 d .
O3 O 0.72906(16) 0.72425(8) 0.27073(6) 0.0224(2) Uani 1 1 d .
O1 O 0.34790(17) 0.65605(8) 0.42350(6) 0.0222(2) Uani 1 1 d .
O5 O 0.73348(17) 0.66057(8) 0.02848(6) 0.0233(3) Uani 1 1 d .
H5 H 0.7875 0.6998 -0.0010 0.035 Uiso 1 1 calc R
O4 O 0.72719(16) 0.75202(8) 0.14370(6) 0.0212(2) Uani 1 1 d .
O6 O 0.91532(17) 0.72448(10) 0.42688(6) 0.0292(3) Uani 1 1 d D
C13 C 0.6544(2) 0.39247(11) 0.17017(8) 0.0198(3) Uani 1 1 d .
H13A H 0.5218 0.3565 0.1537 0.030 Uiso 1 1 calc R
H13B H 0.7757 0.3485 0.1639 0.030 Uiso 1 1 calc R
H13C H 0.6626 0.4534 0.1393 0.030 Uiso 1 1 calc R
C9 C 0.4678(2) 0.63713(10) 0.17719(7) 0.0136(3) Uani 1 1 d .
C3 C 0.6834(2) 0.47847(11) 0.41439(8) 0.0194(3) Uani 1 1 d .
H3 H 0.6905 0.4974 0.4663 0.023 Uiso 1 1 calc R
C4 C 0.8118(2) 0.39988(11) 0.38977(8) 0.0209(3) Uani 1 1 d .
H4 H 0.9077 0.3651 0.4259 0.025 Uiso 1 1 calc R
C10 C 0.6515(2) 0.70636(10) 0.20525(8) 0.0159(3) Uani 1 1 d .
C15 C 0.2776(2) 0.59523(12) 0.03916(8) 0.0209(3) Uani 1 1 d .
H15A H 0.3152 0.5240 0.0337 0.031 Uiso 1 1 calc R
H15B H 0.2829 0.6300 -0.0094 0.031 Uiso 1 1 calc R
H15C H 0.1337 0.6001 0.0541 0.031 Uiso 1 1 calc R
C14 C 0.1646(2) 0.51115(11) 0.19968(8) 0.0212(3) Uani 1 1 d .
H14A H 0.1075 0.4724 0.2399 0.032 Uiso 1 1 calc R
H14B H 0.2028 0.4650 0.1602 0.032 Uiso 1 1 calc R
H14C H 0.0568 0.5590 0.1774 0.032 Uiso 1 1 calc R
C7 C 0.5315(2) 0.50091(10) 0.27986(8) 0.0141(3) Uani 1 1 d .
C1 C 0.3917(2) 0.61227(10) 0.36551(8) 0.0170(3) Uani 1 1 d .
C2 C 0.5439(2) 0.52731(10) 0.35735(8) 0.0162(3) Uani 1 1 d .
C8 C 0.3651(2) 0.56995(10) 0.23385(7) 0.0144(3) Uani 1 1 d .
C12 C 0.6032(2) 0.71562(11) 0.07272(8) 0.0177(3) Uani 1 1 d .
H12 H 0.5338 0.7733 0.0430 0.021 Uiso 1 1 calc R
C6 C 0.6592(2) 0.42218(10) 0.25409(8) 0.0156(3) Uani 1 1 d .
C11 C 0.4350(2) 0.64437(10) 0.09996(8) 0.0144(3) Uani 1 1 d .
C5 C 0.7985(2) 0.37269(10) 0.31166(8) 0.0187(3) Uani 1 1 d .
H5A H 0.8857 0.3194 0.2972 0.022 Uiso 1 1 calc R
H6A H 1.0481(16) 0.7076(14) 0.4255(10) 0.028 Uiso 1 1 d D
H6B H 0.854(3) 0.7224(15) 0.3805(6) 0.028 Uiso 1 1 d D

loop_
_atom_site_aniso_label
_atom_site_aniso_U_11
_atom_site_aniso_U_22
_atom_site_aniso_U_33
_atom_site_aniso_U_23
_atom_site_aniso_U_13
_atom_site_aniso_U_12
O2 0.0169(5) 0.0198(5) 0.0154(5) 0.0014(4) 0.0060(4) 0.0051(4)
O3 0.0225(5) 0.0251(5) 0.0185(5) -0.0012(4) -0.0026(4) -0.0054(4)
O1 0.0261(5) 0.0254(5) 0.0162(5) -0.0006(4) 0.0077(4) 0.0057(4)
O5 0.0230(5) 0.0242(5) 0.0253(5) 0.0038(4) 0.0137(4) 0.0021(4)
O4 0.0202(5) 0.0234(5) 0.0203(5) 0.0028(4) 0.0030(4) -0.0073(4)
O6 0.0198(5) 0.0487(7) 0.0193(5) -0.0097(5) 0.0025(4) 0.0060(5)
C13 0.0222(7) 0.0170(7) 0.0213(7) -0.0027(5) 0.0065(5) 0.0011(5)
C9 0.0111(6) 0.0134(6) 0.0164(6) -0.0006(5) 0.0020(5) 0.0018(5)
C3 0.0207(7) 0.0217(7) 0.0160(6) 0.0042(5) 0.0035(5) -0.0009(5)
C4 0.0190(7) 0.0206(7) 0.0232(7) 0.0092(6) 0.0020(5) 0.0019(5)
C10 0.0144(6) 0.0146(6) 0.0191(7) 0.0017(5) 0.0029(5) -0.0004(5)
C15 0.0183(7) 0.0289(7) 0.0151(6) -0.0012(5) 0.0002(5) 0.0001(5)
C14 0.0144(7) 0.0265(7) 0.0229(7) 0.0021(6) 0.0035(5) -0.0052(5)
C7 0.0131(6) 0.0132(6) 0.0164(6) 0.0030(5) 0.0042(5) -0.0030(5)
C1 0.0165(6) 0.0181(7) 0.0173(7) 0.0031(5) 0.0057(5) -0.0003(5)
C2 0.0162(6) 0.0157(6) 0.0177(6) 0.0021(5) 0.0066(5) -0.0014(5)
C8 0.0129(6) 0.0157(6) 0.0155(6) -0.0002(5) 0.0049(5) 0.0005(5)
C12 0.0184(7) 0.0187(7) 0.0163(6) 0.0028(5) 0.0038(5) 0.0003(5)
C6 0.0144(6) 0.0129(6) 0.0206(7) 0.0006(5) 0.0064(5) -0.0032(5)
C11 0.0128(6) 0.0143(6) 0.0165(6) 0.0008(5) 0.0033(5) 0.0040(5)
C5 0.0165(6) 0.0138(6) 0.0270(7) 0.0037(5) 0.0078(5) 0.0008(5)

loop_
_atom_type_symbol
_atom_type_description
_atom_type_scat_dispersion_real
_atom_type_scat_dispersion_imag
_atom_type_scat_source
C C 0.0181 0.0091 'International Tables Vol C Tables 4.2.6.8 and 6.1.1.4'
H H 0.0000 0.0000 'International Tables Vol C Tables 4.2.6.8 and 6.1.1.4'
O O 0.0492 0.0322 'International Tables Vol C Tables 4.2.6.8 and 6.1.1.4'

loop_
_geom_angle_atom_site_label_1
_geom_angle_atom_site_label_2
_geom_angle_atom_site_label_3
_geom_angle
C1 O2 C8 111.17(10)
C12 O5 H5 109.5
C10 O4 C12 109.19(10)
H6A O6 H6B 107.1(15)
H13A C13 H13B 109.5
H13A C13 H13C 109.5
H13B C13 H13C 109.5
C6 C13 H13A 109.5
C6 C13 H13B 109.5
C6 C13 H13C 109.5
C10 C9 C8 120.04(11)
C11 C9 C10 107.95(11)
C11 C9 C8 131.88(12)
C4 C3 H3 121.7
C2 C3 H3 121.7
C2 C3 C4 116.57(13)
C3 C4 H4 119.6
C3 C4 C5 120.81(13)
C5 C4 H4 119.6
O3 C10 O4 121.54(12)
O3 C10 C9 129.25(12)
O4 C10 C9 109.20(11)
H15A C15 H15B 109.5
H15A C15 H15C 109.5
H15B C15 H15C 109.5
C11 C15 H15A 109.5
C11 C15 H15B 109.5
C11 C15 H15C 109.5
H14A C14 H14B 109.5
H14A C14 H14C 109.5
H14B C14 H14C 109.5
C8 C14 H14A 109.5
C8 C14 H14B 109.5
C8 C14 H14C 109.5
C2 C7 C8 108.85(11)
C2 C7 C6 121.50(12)
C6 C7 C8 129.65(12)
O2 C1 C2 108.86(11)
O1 C1 O2 121.41(12)
O1 C1 C2 129.72(13)
C3 C2 C1 128.91(13)
C7 C2 C3 122.70(12)
C7 C2 C1 108.39(12)
O2 C8 C9 107.63(10)
O2 C8 C14 106.05(10)
O2 C8 C7 102.69(10)
C9 C8 C14 115.08(11)
C9 C8 C7 111.73(10)
C14 C8 C7 112.59(11)
O5 C12 O4 110.71(11)
O5 C12 H12 110.8
O5 C12 C11 109.14(11)
O4 C12 H12 110.8
O4 C12 C11 104.55(10)
C11 C12 H12 110.8
C7 C6 C13 123.26(12)
C7 C6 C5 115.70(12)
C5 C6 C13 121.03(12)
C9 C11 C15 133.60(12)
C9 C11 C12 109.04(12)
C15 C11 C12 117.32(12)
C4 C5 C6 122.72(13)
C4 C5 H5A 118.6
C6 C5 H5A 118.6

loop_
_geom_bond_atom_site_label_1
_geom_bond_atom_site_label_2
_geom_bond_distance
O2 C1 1.3529(17)
O2 C8 1.4774(15)
O3 C10 1.2039(17)
O1 C1 1.2128(17)
O5 H5 0.8200
O5 C12 1.3764(17)
O4 C10 1.3515(16)
O4 C12 1.4532(17)
O6 H6A 0.855(9)
O6 H6B 0.851(9)
C13 H13A 0.9600
C13 H13B 0.9600
C13 H13C 0.9600
C13 C6 1.5027(19)
C9 C10 1.4882(18)
C9 C8 1.5084(17)
C9 C11 1.3347(18)
C3 H3 0.9300
C3 C4 1.391(2)
C3 C2 1.3899(19)
C4 H4 0.9300
C4 C5 1.393(2)
C15 H15A 0.9600
C15 H15B 0.9600
C15 H15C 0.9600
C15 C11 1.4947(18)
C14 H14A 0.9600
C14 H14B 0.9600
C14 H14C 0.9600
C14 C8 1.5199(18)
C7 C2 1.3806(19)
C7 C8 1.5214(17)
C7 C6 1.3974(18)
C1 C2 1.4689(18)
C12 H12 0.9800
C12 C11 1.5101(18)
C6 C5 1.399(2)
C5 H5A 0.9300

loop_
_geom_torsion_atom_site_label_1
_geom_torsion_atom_site_label_2
_geom_torsion_atom_site_label_3
_geom_torsion_atom_site_label_4
_geom_torsion
O2 C1 C2 C3 178.06(13)
O2 C1 C2 C7 -1.26(15)
O1 C1 C2 C3 -3.0(2)
O1 C1 C2 C7 177.68(14)
O5 C12 C11 C9 115.51(12)
O5 C12 C11 C15 -62.49(15)
O4 C12 C11 C9 -2.96(14)
O4 C12 C11 C15 179.03(11)
C13 C6 C5 C4 178.24(12)
C3 C4 C5 C6 0.5(2)
C4 C3 C2 C7 -0.4(2)
C4 C3 C2 C1 -179.58(13)
C10 O4 C12 O5 -115.22(12)
C10 O4 C12 C11 2.19(14)
C10 C9 C8 O2 55.96(14)
C10 C9 C8 C14 173.92(11)
C10 C9 C8 C7 -56.06(15)
C10 C9 C11 C15 -179.90(13)
C10 C9 C11 C12 2.55(14)
C7 C6 C5 C4 -0.51(19)
C1 O2 C8 C9 -120.17(11)
C1 O2 C8 C14 116.18(12)
C1 O2 C8 C7 -2.15(13)
C2 C3 C4 C5 -0.1(2)
C2 C7 C8 O2 1.31(13)
C2 C7 C8 C9 116.40(12)
C2 C7 C8 C14 -112.30(12)
C2 C7 C6 C13 -178.64(12)
C2 C7 C6 C5 0.08(18)
C8 O2 C1 O1 -176.88(12)
C8 O2 C1 C2 2.17(14)
C8 C9 C10 O3 -5.7(2)
C8 C9 C10 O4 175.03(11)
C8 C9 C11 C15 4.5(2)
C8 C9 C11 C12 -173.05(12)
C8 C7 C2 C3 -179.50(12)
C8 C7 C2 C1 -0.13(14)
C8 C7 C6 C13 1.2(2)
C8 C7 C6 C5 179.90(12)
C12 O4 C10 O3 179.89(12)
C12 O4 C10 C9 -0.76(14)
C6 C7 C2 C3 0.4(2)
C6 C7 C2 C1 179.72(11)
C6 C7 C8 O2 -178.52(12)
C6 C7 C8 C9 -63.44(17)
C6 C7 C8 C14 67.87(17)
C11 C9 C10 O3 178.09(14)
C11 C9 C10 O4 -1.19(15)
C11 C9 C8 O2 -128.88(14)
C11 C9 C8 C14 -10.9(2)
C11 C9 C8 C7 119.10(15)
